data_7058169
loop_
_publ_author_name
'Singh, Amita'
'Kociok-K\"ohn, Gabriele'
'Trivedi, Manoj'
'Chauhan, Ratna'
'Kumar, Abhinav'
'Gosavi, Suresh W.'
'Terashima, Chiaki'
'Fujishima, Akira'

_publ_section_title
;
 Ferrocenylethenyl-substituted oxadiazoles with phenolic and nitro anchors
 as sensitizers in dye sensitized solar cells
;
_journal_issue 12
_journal_name_full 'New Journal of Chemistry'
_journal_page_first 4745
_journal_paper_doi 10.1039/C8NJ06242K
_journal_volume 43
_journal_year 2019
_chemical_formula_sum 'C13 H12 Fe O2'
_chemical_formula_weight 256.08
_space_group_crystal_system monoclinic
_space_group_IT_number 14
_space_group_name_Hall '-P 2yn'
_space_group_name_H-M_alt 'P 1 21/n 1'
_symmetry_space_group_name_Hall '-P 2yn'
_symmetry_space_group_name_H-M 'P 1 21/n 1'
_atom_sites_solution_hydrogens mixed
_audit_creation_method SHELXL-2018/1
_audit_update_record
;
2018-11-29 deposited with the CCDC.    2019-02-15 downloaded from the CCDC.
;
_cell_angle_alpha 90
_cell_angle_beta 110.945(4)
_cell_angle_gamma 90
_cell_formula_units_Z 4
_cell_length_a 8.6991(3)
_cell_length_b 11.5638(4)
_cell_length_c 11.4461(4)
_cell_measurement_reflns_used 4646
_cell_measurement_temperature 150(2)
_cell_measurement_theta_max 29.9700
_cell_measurement_theta_min 4.9860
_cell_volume 1075.34(7)
_computing_cell_refinement 'CrysAlisPro 1.171.38.46 (Rigaku OD, 2015)'
_computing_data_collection 'CrysAlisPro 1.171.38.46 (Rigaku OD, 2015)'
_computing_data_reduction 'CrysAlisPro 1.171.38.46 (Rigaku OD, 2015)'
_computing_molecular_graphics 'ORTEP3 for Windows - Farrugia, L. J. J. Appl. Crystallogr. 1997, 30, 565'
_computing_publication_material
;
 'WinGX publication routines, Farrugia, 
 L. J., J. Appl. Crystallogr., 1999, 32, 837-838
;
_computing_structure_refinement
;
 SHELXL-2018/1 (Sheldrick, 2018)
 Sheldrick GM (2008) Acta Crystallogr A64:112--122 and 
 C. B. H\"ubschle, G. M. Sheldrick and B. Dittrich
 ShelXle: a Qt graphical user interface for SHELXL
 J. Appl. Cryst., 44, (2011) 1281-1284.
;
_computing_structure_solution
; 
 SHELXT
 Sheldrick, G. M. (2008). Acta Cryst. A64, 112-122.
;
_diffrn_ambient_environment N~2~
_diffrn_ambient_temperature 149.97(10)
_diffrn_detector 'CCD plate'
_diffrn_detector_area_resol_mean 8.0734
_diffrn_detector_type EosS2
_diffrn_measured_fraction_theta_full 0.998
_diffrn_measured_fraction_theta_max 0.866
_diffrn_measurement_device 'four-circle diffractometer'
_diffrn_measurement_device_type 'New Xcalibur, EosS2'
_diffrn_radiation_monochromator graphite
_diffrn_radiation_probe x-ray
_diffrn_radiation_type 'Mo K\a'
_diffrn_radiation_wavelength 0.71073
_diffrn_reflns_av_R_equivalents 0.0258
_diffrn_reflns_av_unetI/netI 0.0299
_diffrn_reflns_Laue_measured_fraction_full 0.998
_diffrn_reflns_Laue_measured_fraction_max 0.866
_diffrn_reflns_limit_h_max 11
_diffrn_reflns_limit_h_min -10
_diffrn_reflns_limit_k_max 16
_diffrn_reflns_limit_k_min -16
_diffrn_reflns_limit_l_max 14
_diffrn_reflns_limit_l_min -15
_diffrn_reflns_number 9009
_diffrn_reflns_point_group_measured_fraction_full 0.998
_diffrn_reflns_point_group_measured_fraction_max 0.866
_diffrn_reflns_theta_full 25.242
_diffrn_reflns_theta_max 30.304
_diffrn_reflns_theta_min 3.524
_diffrn_source 'fine-focus sealed X-ray tube'
_diffrn_source_type 'Enhance (Mo) X-ray Source'
_exptl_absorpt_coefficient_mu 1.381
_exptl_absorpt_correction_T_max 1.00000
_exptl_absorpt_correction_T_min 0.82284
_exptl_absorpt_correction_type multi-scan
_exptl_absorpt_process_details
;
CrysAlisPro 1.171.39.46 (Rigaku Oxford Diffraction, 2018)
Empirical absorption correction using spherical harmonics,
 implemented in SCALE3 ABSPACK scaling algorithm.
;
_exptl_crystal_colour red
_exptl_crystal_density_diffrn 1.582
_exptl_crystal_description prism
_exptl_crystal_F_000 528
_exptl_crystal_size_max 0.600
_exptl_crystal_size_mid 0.400
_exptl_crystal_size_min 0.200
_refine_diff_density_max 0.884
_refine_diff_density_min -0.266
_refine_diff_density_rms 0.069
_refine_ls_extinction_method none
_refine_ls_goodness_of_fit_ref 1.036
_refine_ls_hydrogen_treatment mixed
_refine_ls_matrix_type full
_refine_ls_number_parameters 149
_refine_ls_number_reflns 2797
_refine_ls_number_restraints 1
_refine_ls_restrained_S_all 1.036
_refine_ls_R_factor_all 0.0408
_refine_ls_R_factor_gt 0.0349
_refine_ls_shift/su_max 0.001
_refine_ls_shift/su_mean 0.000
_refine_ls_structure_factor_coef Fsqd
_refine_ls_weighting_details 'w=1/[\s^2^(Fo^2^)+(0.0320P)^2^+0.9462P] where P=(Fo^2^+2Fc^2^)/3'
_refine_ls_weighting_scheme calc
_refine_ls_wR_factor_gt 0.0770
_refine_ls_wR_factor_ref 0.0806
_reflns_Friedel_coverage 0.000
_reflns_number_gt 2474
_reflns_number_total 2797
_reflns_threshold_expression 'I > 2\s(I)'
_cod_data_source_file c8nj06242k1.cif
_cod_data_source_block D1
_cod_depositor_comments 'Adding full bibliography for 7058169--7058170.cif.'
_cod_database_code 7058169
_shelx_shelxl_version_number 2018/1
_shelx_space_group_comment
;
The symmetry employed for this shelxl refinement is uniquely defined
by the following loop, which should always be used as a source of
symmetry information in preference to the above space-group names.
They are only intended as comments.
;
_shelx_estimated_absorpt_t_min 0.491
_shelx_estimated_absorpt_t_max 0.770
_oxdiff_exptl_absorpt_empirical_full_min 0.833
_oxdiff_exptl_absorpt_empirical_full_max 1.254
_oxdiff_exptl_absorpt_empirical_details
;
Empirical correction (ABSPACK) includes:
- Absorption correction using spherical harmonics
- Frame scaling
;

loop_
_space_group_symop_operation_xyz
'x, y, z'
'-x+1/2, y+1/2, -z+1/2'
'-x, -y, -z'
'x-1/2, -y-1/2, z-1/2'

loop_
_atom_site_label
_atom_site_type_symbol
_atom_site_fract_x
_atom_site_fract_y
_atom_site_fract_z
_atom_site_U_iso_or_equiv
_atom_site_adp_type
_atom_site_occupancy
_atom_site_site_symmetry_order
_atom_site_calc_flag
_atom_site_refinement_flags_posn
_atom_site_refinement_flags_adp
Fe Fe 0.23084(3) 0.30796(2) 0.57774(2) 0.01710(9) Uani 1 1 d . .
C1 C 0.2716(3) 0.14890(18) 0.66100(19) 0.0269(4) Uani 1 1 d . .
H1 H 0.354346 0.095587 0.660258 0.032 Uiso 1 1 calc R U
C2 C 0.2884(3) 0.23623(19) 0.75193(18) 0.0272(4) Uani 1 1 d . .
H2 H 0.384463 0.251506 0.822786 0.033 Uiso 1 1 calc R U
C3 C 0.1368(3) 0.29676(18) 0.71855(19) 0.0274(4) Uani 1 1 d . .
H3 H 0.113384 0.359445 0.763212 0.033 Uiso 1 1 calc R U
C4 C 0.0262(3) 0.24699(19) 0.6065(2) 0.0282(5) Uani 1 1 d . .
H4 H -0.083993 0.270955 0.562894 0.034 Uiso 1 1 calc R U
C5 C 0.1087(3) 0.15534(19) 0.5710(2) 0.0278(5) Uani 1 1 d . .
H5 H 0.063459 0.106861 0.499931 0.033 Uiso 1 1 calc R U
C6 C 0.2784(2) 0.47842(16) 0.55635(18) 0.0211(4) Uani 1 1 d . .
H6 H 0.266513 0.540666 0.606631 0.025 Uiso 1 1 calc R U
C7 C 0.1549(2) 0.43622(17) 0.44538(18) 0.0227(4) Uani 1 1 d . .
H7 H 0.046195 0.465664 0.408538 0.027 Uiso 1 1 calc R U
C8 C 0.2224(3) 0.34251(18) 0.39936(18) 0.0234(4) Uani 1 1 d . .
H8 H 0.166674 0.298358 0.326481 0.028 Uiso 1 1 calc R U
C9 C 0.3875(3) 0.32631(17) 0.48117(19) 0.0233(4) Uani 1 1 d . .
H9 H 0.461353 0.269298 0.472497 0.028 Uiso 1 1 calc R U
C10 C 0.4237(2) 0.41022(17) 0.57862(18) 0.0211(4) Uani 1 1 d . .
C11 C 0.5830(3) 0.41861(18) 0.68004(18) 0.0244(4) Uani 1 1 d . .
H11 H 0.664750 0.363863 0.680823 0.029 Uiso 1 1 calc R U
C12 C 0.6230(3) 0.49600(19) 0.77092(19) 0.0263(4) Uani 1 1 d . .
H12 H 0.543274 0.550769 0.774337 0.032 Uiso 1 1 calc R U
C13 C 0.7897(2) 0.49851(19) 0.86715(19) 0.0256(4) Uani 1 1 d . .
O1 O 0.90321(19) 0.43504(13) 0.86618(13) 0.0301(3) Uani 1 1 d . .
O2 O 0.8063(2) 0.57583(16) 0.95419(16) 0.0361(4) Uani 1 1 d D .
H2A H 0.909(3) 0.570(3) 1.011(3) 0.073(11) Uiso 1 1 d D .

loop_
_atom_site_aniso_label
_atom_site_aniso_U_11
_atom_site_aniso_U_22
_atom_site_aniso_U_33
_atom_site_aniso_U_23
_atom_site_aniso_U_13
_atom_site_aniso_U_12
Fe 0.01671(14) 0.01732(14) 0.01586(14) 0.00096(10) 0.00409(10) -0.00273(10)
C1 0.0307(11) 0.0211(10) 0.0294(10) 0.0077(8) 0.0112(9) 0.0013(8)
C2 0.0278(10) 0.0316(11) 0.0190(9) 0.0062(8) 0.0046(8) -0.0020(9)
C3 0.0349(12) 0.0273(10) 0.0261(10) 0.0029(8) 0.0186(9) 0.0001(9)
C4 0.0205(9) 0.0341(11) 0.0303(10) 0.0083(9) 0.0095(8) -0.0053(9)
C5 0.0336(11) 0.0236(10) 0.0256(10) 0.0015(8) 0.0098(9) -0.0114(9)
C6 0.0246(10) 0.0162(9) 0.0220(9) -0.0001(7) 0.0077(8) -0.0030(7)
C7 0.0212(9) 0.0236(10) 0.0207(9) 0.0057(8) 0.0043(7) -0.0008(8)
C8 0.0271(10) 0.0258(10) 0.0168(8) -0.0012(7) 0.0072(8) -0.0078(8)
C9 0.0242(10) 0.0210(9) 0.0277(10) 0.0015(8) 0.0132(8) -0.0017(8)
C10 0.0196(9) 0.0208(9) 0.0216(9) 0.0032(7) 0.0059(7) -0.0042(7)
C11 0.0216(10) 0.0239(10) 0.0274(10) 0.0050(8) 0.0085(8) -0.0026(8)
C12 0.0203(9) 0.0288(10) 0.0288(10) 0.0023(8) 0.0074(8) 0.0013(8)
C13 0.0176(9) 0.0278(10) 0.0271(10) 0.0070(8) 0.0028(8) -0.0042(8)
O1 0.0312(8) 0.0299(8) 0.0261(7) -0.0047(6) 0.0064(6) -0.0009(7)
O2 0.0222(8) 0.0425(10) 0.0367(9) -0.0080(8) 0.0021(7) 0.0064(7)

loop_
_atom_type_symbol
_atom_type_description
_atom_type_scat_dispersion_real
_atom_type_scat_dispersion_imag
_atom_type_scat_source
C C 0.0033 0.0016 'International Tables Vol C Tables 4.2.6.8 and 6.1.1.4'
H H 0.0000 0.0000 'International Tables Vol C Tables 4.2.6.8 and 6.1.1.4'
O O 0.0106 0.0060 'International Tables Vol C Tables 4.2.6.8 and 6.1.1.4'
Fe Fe 0.3463 0.8444 'International Tables Vol C Tables 4.2.6.8 and 6.1.1.4'

loop_
_geom_angle_atom_site_label_1
_geom_angle_atom_site_label_2
_geom_angle_atom_site_label_3
_geom_angle
C1 Fe C6 156.05(8)
C1 Fe C5 40.77(9)
C6 Fe C5 161.83(9)
C1 Fe C4 68.35(9)
C6 Fe C4 125.12(9)
C5 Fe C4 40.53(9)
C1 Fe C2 40.59(9)
C6 Fe C2 121.11(8)
C5 Fe C2 68.33(9)
C4 Fe C2 68.19(8)
C1 Fe C10 120.78(8)
C6 Fe C10 40.97(8)
C5 Fe C10 155.56(9)
C4 Fe C10 162.73(9)
C2 Fe C10 108.28(8)
C1 Fe C9 107.85(9)
C6 Fe C9 68.54(8)
C5 Fe C9 120.34(9)
C4 Fe C9 154.98(9)
C2 Fe C9 126.02(9)
C10 Fe C9 40.72(8)
C1 Fe C7 161.94(8)
C6 Fe C7 40.67(7)
C5 Fe C7 124.70(8)
C4 Fe C7 107.36(8)
C2 Fe C7 155.85(9)
C10 Fe C7 68.52(8)
C9 Fe C7 68.16(8)
C1 Fe C8 125.22(9)
C6 Fe C8 68.35(8)
C5 Fe C8 107.24(8)
C4 Fe C8 120.14(8)
C2 Fe C8 162.62(9)
C10 Fe C8 68.37(8)
C9 Fe C8 40.44(8)
C7 Fe C8 40.45(8)
C1 Fe C3 68.23(9)
C6 Fe C3 107.97(8)
C5 Fe C3 68.19(9)
C4 Fe C3 40.52(9)
C2 Fe C3 40.47(9)
C10 Fe C3 125.94(8)
C9 Fe C3 163.13(9)
C7 Fe C3 120.71(9)
C8 Fe C3 155.21(9)
C2 C1 C5 107.93(19)
C2 C1 Fe 69.93(12)
C5 C1 Fe 69.76(12)
C2 C1 H1 126.0
C5 C1 H1 126.0
Fe C1 H1 125.9
C1 C2 C3 108.12(18)
C1 C2 Fe 69.48(11)
C3 C2 Fe 70.01(11)
C1 C2 H2 125.9
C3 C2 H2 125.9
Fe C2 H2 126.1
C2 C3 C4 107.90(19)
C2 C3 Fe 69.52(12)
C4 C3 Fe 69.44(12)
C2 C3 H3 126.1
C4 C3 H3 126.1
Fe C3 H3 126.6
C5 C4 C3 108.20(19)
C5 C4 Fe 69.70(12)
C3 C4 Fe 70.04(12)
C5 C4 H4 125.9
C3 C4 H4 125.9
Fe C4 H4 125.9
C4 C5 C1 107.85(19)
C4 C5 Fe 69.76(12)
C1 C5 Fe 69.47(12)
C4 C5 H5 126.1
C1 C5 H5 126.1
Fe C5 H5 126.3
C7 C6 C10 107.83(17)
C7 C6 Fe 69.92(11)
C10 C6 Fe 69.63(11)
C7 C6 H6 126.1
C10 C6 H6 126.1
Fe C6 H6 125.9
C8 C7 C6 108.17(18)
C8 C7 Fe 69.87(11)
C6 C7 Fe 69.41(11)
C8 C7 H7 125.9
C6 C7 H7 125.9
Fe C7 H7 126.4
C9 C8 C7 108.14(17)
C9 C8 Fe 69.55(11)
C7 C8 Fe 69.68(11)
C9 C8 H8 125.9
C7 C8 H8 125.9
Fe C8 H8 126.4
C8 C9 C10 108.33(18)
C8 C9 Fe 70.01(12)
C10 C9 Fe 69.64(11)
C8 C9 H9 125.8
C10 C9 H9 125.8
Fe C9 H9 126.1
C9 C10 C6 107.53(17)
C9 C10 C11 123.30(19)
C6 C10 C11 129.16(18)
C9 C10 Fe 69.65(11)
C6 C10 Fe 69.40(11)
C11 C10 Fe 125.82(14)
C12 C11 C10 125.4(2)
C12 C11 H11 117.3
C10 C11 H11 117.3
C11 C12 C13 120.9(2)
C11 C12 H12 119.6
C13 C12 H12 119.6
O1 C13 O2 122.87(18)
O1 C13 C12 123.9(2)
O2 C13 C12 113.19(19)
C13 O2 H2A 108(2)

loop_
_geom_bond_atom_site_label_1
_geom_bond_atom_site_label_2
_geom_bond_distance
Fe C1 2.043(2)
Fe C6 2.0466(19)
Fe C5 2.047(2)
Fe C4 2.048(2)
Fe C2 2.049(2)
Fe C10 2.0497(19)
Fe C9 2.050(2)
Fe C7 2.0533(19)
Fe C8 2.0558(19)
Fe C3 2.056(2)
C1 C2 1.420(3)
C1 C5 1.425(3)
C1 H1 0.9500
C2 C3 1.420(3)
C2 H2 0.9500
C3 C4 1.421(3)
C3 H3 0.9500
C4 C5 1.419(3)
C4 H4 0.9500
C5 H5 0.9500
C6 C7 1.425(3)
C6 C10 1.433(3)
C6 H6 0.9500
C7 C8 1.421(3)
C7 H7 0.9500
C8 C9 1.419(3)
C8 H8 0.9500
C9 C10 1.426(3)
C9 H9 0.9500
C10 C11 1.458(3)
C11 C12 1.321(3)
C11 H11 0.9500
C12 C13 1.475(3)
C12 H12 0.9500
C13 O1 1.234(3)
C13 O2 1.308(3)
O2 H2A 0.902(18)

loop_
_geom_torsion_atom_site_label_1
_geom_torsion_atom_site_label_2
_geom_torsion_atom_site_label_3
_geom_torsion_atom_site_label_4
_geom_torsion
C5 C1 C2 C3 -0.1(2)
Fe C1 C2 C3 59.56(14)
C5 C1 C2 Fe -59.64(14)
C1 C2 C3 C4 -0.2(2)
Fe C2 C3 C4 59.03(14)
C1 C2 C3 Fe -59.23(14)
C2 C3 C4 C5 0.4(2)
Fe C3 C4 C5 59.48(14)
C2 C3 C4 Fe -59.08(14)
C3 C4 C5 C1 -0.4(2)
Fe C4 C5 C1 59.24(14)
C3 C4 C5 Fe -59.69(14)
C2 C1 C5 C4 0.3(2)
Fe C1 C5 C4 -59.43(14)
C2 C1 C5 Fe 59.75(14)
C10 C6 C7 C8 0.2(2)
Fe C6 C7 C8 -59.32(14)
C10 C6 C7 Fe 59.55(13)
C6 C7 C8 C9 -0.1(2)
Fe C7 C8 C9 -59.12(14)
C6 C7 C8 Fe 59.04(13)
C7 C8 C9 C10 -0.1(2)
Fe C8 C9 C10 -59.29(14)
C7 C8 C9 Fe 59.20(14)
C8 C9 C10 C6 0.2(2)
Fe C9 C10 C6 -59.29(13)
C8 C9 C10 C11 179.74(18)
Fe C9 C10 C11 120.21(19)
C8 C9 C10 Fe 59.52(14)
C7 C6 C10 C9 -0.3(2)
Fe C6 C10 C9 59.45(13)
C7 C6 C10 C11 -179.75(19)
Fe C6 C10 C11 -120.0(2)
C7 C6 C10 Fe -59.73(13)
C9 C10 C11 C12 178.8(2)
C6 C10 C11 C12 -1.9(3)
Fe C10 C11 C12 -93.5(2)
C10 C11 C12 C13 -178.33(19)
C11 C12 C13 O1 4.1(3)
C11 C12 C13 O2 -176.3(2)
